data_2008890
loop_
_publ_author_name
'Lalancette, Roger A.'
'Cot\'e, Marie L.'
'Smith III, William J.'
'Thompson, Hugh W.'
'Vanderhoff, Peggy A.'
'Brunskill, Andrew P. J.'
'Campana, Charles'
'Burshtein, Izya'
'Rose, John P.'
'(+)-7,7-dimethyl-2-oxobicyclo[2.2.1]heptane-1-carboxylic acid'

_publ_section_title
;
 (+)- and (+-)-ketopinic acid: hydrogen-bonding patterns in a \b-keto
 acid in its enantiomeric and racemic forms and enantiomeric
 disordering in the racemate
;
_journal_issue 9
_journal_name_full 'Acta Crystallographica Section C'
_journal_page_first 1600
_journal_page_last 1605
_journal_paper_doi 10.1107/S0108270199007428
_journal_volume 55
_journal_year 1999
_chemical_formula_analytical 'C10 H14 O3'
_chemical_formula_moiety 'C10 H14 O3'
_chemical_formula_structural 'C20 H28 O6'
_chemical_formula_sum 'C10 H14 O3'
_chemical_formula_weight 182.21
_chemical_melting_point .502E-305
_chemical_name_common '(+)-ketopinic acid'
_chemical_name_systematic '(+)-7,7-dimethyl-2-oxobicyclo[2.2.1]heptane-1-carboxylic acid'
_space_group_IT_number 19
_symmetry_cell_setting orthorhombic
_symmetry_space_group_name_Hall 'P 2ac 2ab'
_symmetry_space_group_name_H-M 'P 21 21 21'
_audit_creation_method SHELXL-97
_cell_angle_alpha 90.00
_cell_angle_beta 90.00
_cell_angle_gamma 90.00
_cell_formula_units_Z 8
_cell_length_a 7.3630(10)
_cell_length_b 11.2990(10)
_cell_length_c 23.502(3)
_cell_measurement_reflns_used 30
_cell_measurement_temperature 298(2)
_cell_measurement_theta_max 15.12
_cell_measurement_theta_min 8.67
_cell_volume 1955.2(4)
_computing_cell_refinement XSCANS
_computing_data_collection 'XSCANS (Siemens, 1996)'
_computing_data_reduction XSCANS
_computing_molecular_graphics SHELXL97
_computing_publication_material SHELXL97
_computing_structure_refinement 'SHELXL97 (Sheldrick, 1997b)'
_computing_structure_solution 'SHELXS97 (Sheldrick, 1997a)'
_diffrn_ambient_temperature 298(2)
_diffrn_measured_fraction_theta_full 0.999
_diffrn_measured_fraction_theta_max 0.999
_diffrn_measurement_device 'Siemens P4'
_diffrn_measurement_method '2\q/\q scans'
_diffrn_radiation_monochromator graphite
_diffrn_radiation_source 'normal-focus sealed tube'
_diffrn_radiation_type MoK\a
_diffrn_radiation_wavelength 0.71073
_diffrn_reflns_av_R_equivalents 0.031
_diffrn_reflns_av_sigmaI/netI 0.074
_diffrn_reflns_limit_h_max 8
_diffrn_reflns_limit_h_min -8
_diffrn_reflns_limit_k_max 13
_diffrn_reflns_limit_k_min -1
_diffrn_reflns_limit_l_max 27
_diffrn_reflns_limit_l_min -1
_diffrn_reflns_number 3993
_diffrn_reflns_theta_full 25.00
_diffrn_reflns_theta_max 25
_diffrn_reflns_theta_min 2
_diffrn_standards_decay_% 'Variation < 2'
_diffrn_standards_interval_count 97
_diffrn_standards_number 3
_exptl_absorpt_coefficient_mu 0.091
_exptl_absorpt_correction_type none
_exptl_crystal_colour Colorless
_exptl_crystal_density_diffrn 1.238
_exptl_crystal_density_method 'not measured'
_exptl_crystal_description Prism
_exptl_crystal_F_000 784
_exptl_crystal_size_max 0.6
_exptl_crystal_size_mid 0.5
_exptl_crystal_size_min 0.5
_refine_diff_density_max 0.128
_refine_diff_density_min -0.144
_refine_ls_extinction_coef 0.0064(8)
_refine_ls_extinction_method 'SHELXL97 (Sheldrick, 1997)'
_refine_ls_goodness_of_fit_ref 1.04
_refine_ls_hydrogen_treatment mixed
_refine_ls_matrix_type full
_refine_ls_number_parameters 241
_refine_ls_number_reflns 3443
_refine_ls_number_restraints 0
_refine_ls_restrained_S_all 1.04
_refine_ls_R_factor_all 0.116
_refine_ls_R_factor_gt 0.060
_refine_ls_shift/su_max <0.001
_refine_ls_shift/su_mean 0.000
_refine_ls_structure_factor_coef Fsqd
_refine_ls_weighting_details 'calc w = 1/[\s^2^(Fo^2^)+(0.0361P)^2^+0.3835P] where P=(Fo^2^+2Fc^2^)/3'
_refine_ls_weighting_scheme calc
_refine_ls_wR_factor_ref 0.130
_reflns_number_gt 2122
_reflns_number_total 3443
_reflns_threshold_expression I>2\s(I)
_cod_data_source_file fg1548.cif
_cod_data_source_block I
_cod_depositor_comments
;
The following automatic conversions were performed:
'_symmetry_cell_setting' value 'Orthorhombic' changed to 'orthorhombic'
according to '/home/saulius/struct/CIF-dictionaries/cif_core.dic'
dictionary named 'cif_core.dic' version 2.4.1 from 2010-06-29.

Automatic conversion script
Id: cif_fix_enum 1527 2010-12-29 10:47:43Z saulius 

The following automatic conversions were performed:

'_symmetry_cell_setting' value 'Orthorhombic' changed to
'orthorhombic' according to
/home/saulius/struct/CIF-dictionaries/cif_core.dic dictionary named
'cif_core.dic' version 2.4.1 from 2010-06-29.

Automatic conversion script
Id: cif_fix_values 1715 2011-07-08 13:25:40Z adriana 
;
_cod_database_code 2008890

loop_
_symmetry_equiv_pos_as_xyz
'x, y, z'
'-x+1/2, -y, z+1/2'
'x+1/2, -y+1/2, -z'
'-x, y+1/2, -z+1/2'

loop_
_atom_site_label
_atom_site_fract_x
_atom_site_fract_y
_atom_site_fract_z
_atom_site_U_iso_or_equiv
_atom_site_adp_type
_atom_site_calc_flag
_atom_site_refinement_flags
_atom_site_occupancy
_atom_site_disorder_assembly
_atom_site_disorder_group
_atom_site_type_symbol
O1 0.1899(6) 1.1483(3) 0.07413(15) 0.1234(16) Uani d . 1 . . O
O2 0.1198(4) 0.8342(3) 0.06613(12) 0.0851(10) Uani d . 1 . . O
O3 0.3865(4) 0.8946(3) 0.09592(11) 0.0718(9) Uani d . 1 . . O
C1 0.2672(5) 0.9814(3) 0.01278(13) 0.0406(9) Uani d . 1 . . C
C2 0.2096(7) 1.1082(3) 0.02763(19) 0.0726(13) Uani d . 1 . . C
C3 0.1792(7) 1.1691(4) -0.02876(19) 0.0849(15) Uani d . 1 . . C
C4 0.2237(6) 1.0727(4) -0.07162(17) 0.0618(11) Uani d . 1 . . C
C5 0.4294(6) 1.0564(4) -0.07025(17) 0.0675(12) Uani d . 1 . . C
C6 0.4615(5) 0.9999(4) -0.01183(15) 0.0579(11) Uani d . 1 . . C
C7 0.1528(5) 0.9598(3) -0.04184(15) 0.0525(10) Uani d . 1 . . C
C8 0.2011(6) 0.8460(4) -0.07227(17) 0.0772(13) Uani d . 1 . . C
C9 -0.0534(5) 0.9623(5) -0.0317(2) 0.0941(17) Uani d . 1 . . C
C10 0.2584(5) 0.8980(3) 0.06109(14) 0.0443(9) Uani d . 1 . . C
H2 0.1304 0.7919 0.0943 0.062(13) Uiso calc PR 0.50 . . H
H3 0.3646 0.8450 0.1204 0.062(13) Uiso calc PR 0.50 . . H
H3A 0.2595 1.2366 -0.0332 0.078(4) Uiso calc R 1 . . H
H3B 0.0543 1.1954 -0.0326 0.078(4) Uiso calc R 1 . . H
H4A 0.1735 1.0860 -0.1097 0.072(9) Uiso calc R 1 . . H
H5A 0.4916 1.1318 -0.0734 0.078(4) Uiso calc R 1 . . H
H5B 0.4698 1.0047 -0.1007 0.078(4) Uiso calc R 1 . . H
H6A 0.5323 1.0519 0.0124 0.078(4) Uiso calc R 1 . . H
H6B 0.5247 0.9249 -0.0156 0.078(4) Uiso calc R 1 . . H
H8A 0.3305 0.8407 -0.0763 0.117(5) Uiso calc R 1 . . H
H8B 0.1456 0.8455 -0.1092 0.117(5) Uiso calc R 1 . . H
H8C 0.1576 0.7798 -0.0506 0.117(5) Uiso calc R 1 . . H
H9A -0.0826 1.0252 -0.0058 0.117(5) Uiso calc R 1 . . H
H9B -0.0916 0.8882 -0.0157 0.117(5) Uiso calc R 1 . . H
H9C -0.1149 0.9752 -0.0671 0.117(5) Uiso calc R 1 . . H
O1' 0.2257(5) 0.7970(3) 0.30368(12) 0.0810(10) Uani d . 1 . . O
O2' 0.3664(3) 0.74821(17) 0.18471(8) 0.0626(8) Uani d . 1 . . O
O3' 0.0981(3) 0.69042(17) 0.15406(8) 0.0738(9) Uani d R 1 . . O
C1' 0.1949(4) 0.6212(3) 0.24375(14) 0.0401(8) Uani d . 1 . . C
C2' 0.2302(5) 0.6908(4) 0.29895(14) 0.0542(10) Uani d . 1 . . C
C3' 0.2584(7) 0.5991(4) 0.34442(17) 0.0776(14) Uani d . 1 . . C
C4' 0.2330(6) 0.4839(4) 0.31230(16) 0.0635(11) Uani d . 1 . . C
C5' 0.0296(6) 0.4742(4) 0.29874(18) 0.0738(13) Uani d . 1 . . C
C6' 0.0010(5) 0.5700(4) 0.25324(19) 0.0569(10) Uani d . 1 . . C
C7' 0.3187(5) 0.5108(3) 0.25382(16) 0.0516(10) Uani d . 1 . . C
C8' 0.5217(5) 0.5415(4) 0.2564(2) 0.0741(13) Uani d . 1 . . C
C9' 0.2896(7) 0.4143(3) 0.20936(19) 0.0772(14) Uani d . 1 . . C
C10' 0.2207(5) 0.6907(3) 0.19089(14) 0.0411(8) Uani d . 1 . . C
H2' 0.3647 0.7828 0.1540 0.062(13) Uiso calc PR 0.50 . . H
H3' 0.1288 0.7320 0.1271 0.062(13) Uiso calc PR 0.50 . . H
H3'A 0.1694 0.6072 0.3746 0.078(4) Uiso calc R 1 . . H
H3'B 0.3793 0.6045 0.3606 0.078(4) Uiso calc R 1 . . H
H4'A 0.2839 0.4144 0.3315 0.072(9) Uiso calc R 1 . . H
H5'A -0.0436 0.4898 0.3322 0.078(4) Uiso calc R 1 . . H
H5'B -0.0004 0.3964 0.2841 0.078(4) Uiso calc R 1 . . H
H6'A -0.0817 0.6307 0.2666 0.078(4) Uiso calc R 1 . . H
H6'B -0.0468 0.5361 0.2184 0.078(4) Uiso calc R 1 . . H
H8'A 0.5395 0.6082 0.2810 0.117(5) Uiso calc R 1 . . H
H8'B 0.5644 0.5606 0.2189 0.117(5) Uiso calc R 1 . . H
H8'C 0.5882 0.4748 0.2708 0.117(5) Uiso calc R 1 . . H
H9'A 0.1619 0.4007 0.2045 0.117(5) Uiso calc R 1 . . H
H9'B 0.3471 0.3425 0.2218 0.117(5) Uiso calc R 1 . . H
H9'C 0.3417 0.4388 0.1738 0.117(5) Uiso calc R 1 . . H

loop_
_atom_site_aniso_label
_atom_site_aniso_U_11
_atom_site_aniso_U_22
_atom_site_aniso_U_33
_atom_site_aniso_U_12
_atom_site_aniso_U_13
_atom_site_aniso_U_23
O1 0.218(5) 0.065(2) 0.087(2) 0.028(3) 0.050(3) -0.0121(19)
O2 0.088(2) 0.102(2) 0.0655(18) -0.044(2) -0.0230(17) 0.0369(18)
O3 0.0625(18) 0.089(2) 0.0643(18) -0.0102(17) -0.0123(16) 0.0312(16)
C1 0.042(2) 0.041(2) 0.0386(19) 0.0014(18) 0.0051(17) 0.0023(16)
C2 0.097(4) 0.053(2) 0.068(3) 0.010(3) 0.029(3) -0.002(2)
C3 0.100(4) 0.058(3) 0.097(4) 0.023(3) 0.019(3) 0.027(3)
C4 0.064(3) 0.074(3) 0.047(2) 0.001(2) -0.001(2) 0.021(2)
C5 0.073(3) 0.067(3) 0.063(3) -0.009(2) 0.019(2) 0.013(2)
C6 0.048(2) 0.058(2) 0.067(3) -0.007(2) 0.008(2) 0.000(2)
C7 0.049(2) 0.060(3) 0.048(2) -0.004(2) -0.0023(19) 0.012(2)
C8 0.099(4) 0.075(3) 0.058(2) -0.029(3) -0.004(3) -0.006(2)
C9 0.048(3) 0.137(5) 0.097(3) -0.009(3) -0.015(3) 0.050(3)
C10 0.043(2) 0.044(2) 0.046(2) -0.0013(19) -0.0008(19) -0.0025(17)
O1' 0.110(3) 0.0642(19) 0.0684(19) -0.005(2) 0.0003(18) -0.0187(16)
O2' 0.0525(17) 0.0754(18) 0.0598(17) -0.0174(16) -0.0061(14) 0.0240(14)
O3' 0.085(2) 0.073(2) 0.0631(17) -0.0316(17) -0.0323(17) 0.0231(16)
C1' 0.0366(19) 0.042(2) 0.0419(19) -0.0021(16) 0.0001(16) -0.0033(17)
C2' 0.049(2) 0.066(3) 0.047(2) -0.003(2) -0.001(2) -0.001(2)
C3' 0.087(3) 0.106(4) 0.040(2) -0.014(3) -0.008(2) 0.006(2)
C4' 0.068(3) 0.062(3) 0.061(3) -0.005(2) -0.005(2) 0.025(2)
C5' 0.069(3) 0.082(3) 0.070(3) -0.014(3) 0.011(2) 0.019(3)
C6' 0.042(2) 0.067(3) 0.061(2) -0.0075(19) 0.004(2) 0.001(2)
C7' 0.052(2) 0.046(2) 0.057(2) 0.0028(18) 0.0001(19) 0.013(2)
C8' 0.044(2) 0.078(3) 0.101(3) 0.011(2) -0.003(2) 0.022(3)
C9' 0.098(4) 0.044(2) 0.090(3) 0.008(2) 0.008(3) -0.002(2)
C10' 0.044(2) 0.0376(19) 0.0420(19) -0.0011(19) -0.0029(18) -0.0038(16)

loop_
_atom_type_symbol
_atom_type_description
_atom_type_scat_dispersion_real
_atom_type_scat_dispersion_imag
_atom_type_scat_source
C C 0.0181 0.0091 'International Tables Vol C Tables 4.2.6.8 and 6.1.1.4'
H H 0.0000 0.0000 'International Tables Vol C Tables 4.2.6.8 and 6.1.1.4'
O O 0.0492 0.0322 'International Tables Vol C Tables 4.2.6.8 and 6.1.1.4'

loop_
_geom_angle_atom_site_label_1
_geom_angle_atom_site_label_2
_geom_angle_atom_site_label_3
_geom_angle
_geom_angle_publ_flag
C10 C1 C2 114.1(3) ?
C10 C1 C7 120.7(3) ?
C2 C1 C7 100.6(3) ?
C10 C1 C6 114.3(3) ?
C2 C1 C6 102.3(3) ?
C7 C1 C6 102.2(3) ?
O1 C2 C3 127.8(4) ?
O1 C2 C1 126.7(4) ?
C3 C2 C1 105.5(3) ?
C2 C3 C4 102.8(3) ?
C3 C4 C5 106.7(4) ?
C3 C4 C7 102.6(3) ?
C5 C4 C7 103.1(3) ?
C4 C5 C6 102.9(3) ?
C5 C6 C1 104.3(3) ?
C8 C7 C9 108.7(4) ?
C8 C7 C4 114.0(3) ?
C9 C7 C4 112.9(3) ?
C8 C7 C1 113.3(3) ?
C9 C7 C1 113.8(3) ?
C4 C7 C1 93.5(3) ?
O3 C10 O2 122.3(3) ?
O3 C10 C1 119.3(3) y
O2 C10 C1 118.3(3) y
C10' C1' C2' 114.4(3) ?
C10' C1' C6' 115.8(3) ?
C2' C1' C6' 103.0(3) ?
C10' C1' C7' 118.4(3) ?
C2' C1' C7' 100.5(3) ?
C6' C1' C7' 102.5(3) ?
O1' C2' C3' 128.6(4) ?
O1' C2' C1' 125.6(3) ?
C3' C2' C1' 105.7(3) ?
C2' C3' C4' 102.8(3) ?
C3' C4' C5' 106.6(4) ?
C3' C4' C7' 102.9(3) ?
C5' C4' C7' 103.2(3) ?
C4' C5' C6' 103.2(3) ?
C5' C6' C1' 103.6(3) ?
C9' C7' C8' 108.9(4) ?
C9' C7' C4' 114.3(3) ?
C8' C7' C4' 114.1(3) ?
C9' C7' C1' 112.7(3) ?
C8' C7' C1' 113.2(3) ?
C4' C7' C1' 93.1(3) ?
O3' C10' O2' 122.3(3) ?
O3' C10' C1' 119.1(3) y
O2' C10' C1' 118.6(3) y

loop_
_geom_bond_atom_site_label_1
_geom_bond_atom_site_label_2
_geom_bond_site_symmetry_2
_geom_bond_distance
_geom_bond_publ_flag
O1 C2 . 1.192(5) y
O2 C10 . 1.255(4) y
O3 C10 . 1.249(4) y
C1 C10 . 1.477(4) ?
C1 C2 . 1.534(5) ?
C1 C7 . 1.555(5) ?
C1 C6 . 1.558(5) ?
C2 C3 . 1.510(6) ?
C3 C4 . 1.520(5) ?
C4 C5 . 1.525(5) ?
C4 C7 . 1.546(5) ?
C5 C6 . 1.533(5) ?
C7 C8 . 1.513(5) ?
C7 C9 . 1.537(5) ?
O1' C2' . 1.205(4) y
O2' C10' . 1.263(4) y
O3' C10' . 1.251(4) y
C1' C10' . 1.482(4) ?
C1' C2' . 1.539(5) ?
C1' C6' . 1.556(5) ?
C1' C7' . 1.562(5) ?
C2' C3' . 1.503(5) ?
C3' C4' . 1.517(6) ?
C4' C5' . 1.535(6) ?
C4' C7' . 1.543(5) ?
C5' C6' . 1.536(5) ?
C7' C9' . 1.526(5) ?
C7' C8' . 1.536(5) ?

loop_
_geom_torsion_atom_site_label_1
_geom_torsion_atom_site_label_2
_geom_torsion_atom_site_label_3
_geom_torsion_atom_site_label_4
_geom_torsion
C10 C1 C2 O1 13.5(7)
C7 C1 C2 O1 144.4(5)
C6 C1 C2 O1 -110.5(6)
C10 C1 C2 C3 -165.1(4)
C7 C1 C2 C3 -34.3(4)
C6 C1 C2 C3 70.9(4)
O1 C2 C3 C4 -179.2(5)
C1 C2 C3 C4 -0.6(4)
C2 C3 C4 C5 -72.3(4)
C2 C3 C4 C7 35.7(4)
C3 C4 C5 C6 69.6(4)
C7 C4 C5 C6 -38.1(4)
C4 C5 C6 C1 3.9(4)
C10 C1 C6 C5 163.4(3)
C2 C1 C6 C5 -72.8(4)
C7 C1 C6 C5 31.1(4)
C3 C4 C7 C8 -172.7(4)
C5 C4 C7 C8 -62.0(4)
C3 C4 C7 C9 62.5(4)
C5 C4 C7 C9 173.2(4)
C3 C4 C7 C1 -55.2(3)
C5 C4 C7 C1 55.5(4)
C10 C1 C7 C8 -62.0(4)
C2 C1 C7 C8 171.5(3)
C6 C1 C7 C8 66.3(4)
C10 C1 C7 C9 63.0(5)
C2 C1 C7 C9 -63.6(4)
C6 C1 C7 C9 -168.8(3)
C10 C1 C7 C4 179.9(3)
C2 C1 C7 C4 53.4(3)
C6 C1 C7 C4 -51.8(3)
C2 C1 C10 O3 -81.9(4)
C7 C1 C10 O3 158.0(3)
C6 C1 C10 O3 35.4(5)
C2 C1 C10 O2 96.9(4)
C7 C1 C10 O2 -23.2(5)
C6 C1 C10 O2 -145.8(3)
C10' C1' C2' O1' 21.8(5)
C6' C1' C2' O1' -104.7(5)
C7' C1' C2' O1' 149.7(4)
C10' C1' C2' C3' -161.7(3)
C6' C1' C2' C3' 71.9(4)
C7' C1' C2' C3' -33.7(4)
O1' C2' C3' C4' 175.2(4)
C1' C2' C3' C4' -1.2(4)
C2' C3' C4' C5' -71.5(4)
C2' C3' C4' C7' 36.7(4)
C3' C4' C5' C6' 70.8(4)
C7' C4' C5' C6' -37.2(4)
C4' C5' C6' C1' 2.3(4)
C10' C1' C6' C5' 163.0(3)
C2' C1' C6' C5' -71.4(3)
C7' C1' C6' C5' 32.6(4)
C3' C4' C7' C9' -172.2(4)
C5' C4' C7' C9' -61.5(4)
C3' C4' C7' C8' 61.5(4)
C5' C4' C7' C8' 172.3(3)
C3' C4' C7' C1' -55.6(3)
C5' C4' C7' C1' 55.1(4)
C10' C1' C7' C9' -63.7(4)
C2' C1' C7' C9' 171.0(3)
C6' C1' C7' C9' 65.1(4)
C10' C1' C7' C8' 60.4(4)
C2' C1' C7' C8' -64.9(4)
C6' C1' C7' C8' -170.8(3)
C10' C1' C7' C4' 178.3(3)
C2' C1' C7' C4' 53.0(3)
C6' C1' C7' C4' -52.9(3)
C2' C1' C10' O3' -129.4(3)
C6' C1' C10' O3' -9.9(4)
C7' C1' C10' O3' 112.4(4)
C2' C1' C10' O2' 50.6(4)
C6' C1' C10' O2' 170.1(3)
C7' C1' C10' O2' -67.6(4)
